data_7132273
loop_
_publ_author_name
'Gautam, Ritika'
'Kumar, Ashwini'
'Chaudhary, Ayushi'
'Agrahari, Bhumika'
'Chaudhary, Kajal'
'Kumar, Pooran'

_publ_section_title
;
 Concurrent Cu(II)-initiated Fenton-like Reaction and Glutathione
 Depletion to Escalate Chemodynamic Therapy
;
_journal_name_full 'Chemical Communications'
_journal_paper_doi 10.1039/D3CC04519F
_journal_year 2023
_chemical_absolute_configuration unk
_chemical_formula_moiety 'C30 H36 N2 O2'
_chemical_formula_sum 'C30 H36 N2 O2'
_chemical_formula_weight 456.61
_chemical_name_systematic HL2
_space_group_crystal_system orthorhombic
_space_group_IT_number 19
_space_group_name_Hall 'P 2ac 2ab'
_space_group_name_H-M_alt 'P 21 21 21'
_atom_sites_solution_hydrogens geom
_audit_creation_date 2023-03-28
_audit_creation_method
;
Olex2 1.2
(compiled 2018.05.29 svn.r3508 for OlexSys, GUI svn.r5506)
;
_audit_update_record
;
2023-03-28 deposited with the CCDC.	2023-10-26 downloaded from the CCDC.
;
_cell_angle_alpha 90
_cell_angle_beta 90
_cell_angle_gamma 90
_cell_formula_units_Z 4
_cell_length_a 9.7339(16)
_cell_length_b 12.884(2)
_cell_length_c 20.882(4)
_cell_measurement_reflns_used 9954
_cell_measurement_temperature 100
_cell_measurement_theta_max 30.46
_cell_measurement_theta_min 2.31
_cell_volume 2618.8(8)
_computing_cell_refinement 'SAINT V8.38A (Bruker, 2018)'
_computing_data_reduction 'SAINT V8.38A (Bruker, 2018)'
_computing_molecular_graphics 'Olex2 (Dolomanov et al., 2009)'
_computing_publication_material 'Olex2 (Dolomanov et al., 2009)'
_computing_structure_refinement 'ShelXL (Sheldrick, 2015)'
_computing_structure_solution 'SHELXT 2018/2 (Sheldrick, 2018)'
_diffrn_ambient_temperature 100
_diffrn_detector_area_resol_mean 7.9
_diffrn_detector_type 'CCD area detector'
_diffrn_measured_fraction_theta_full 0.998
_diffrn_measured_fraction_theta_max 0.999
_diffrn_measurement_device 'three-circle diffractometer'
_diffrn_measurement_device_type 'Bruker APEX-II CCD'
_diffrn_measurement_method '\f and \w scans'
_diffrn_radiation_type MoK\a
_diffrn_radiation_wavelength 0.71073
_diffrn_reflns_av_R_equivalents 0.0826
_diffrn_reflns_av_unetI/netI 0.0453
_diffrn_reflns_Laue_measured_fraction_full 0.998
_diffrn_reflns_Laue_measured_fraction_max 0.999
_diffrn_reflns_limit_h_max 12
_diffrn_reflns_limit_h_min -12
_diffrn_reflns_limit_k_max 17
_diffrn_reflns_limit_k_min -17
_diffrn_reflns_limit_l_max 27
_diffrn_reflns_limit_l_min -27
_diffrn_reflns_number 39945
_diffrn_reflns_point_group_measured_fraction_full 0.999
_diffrn_reflns_point_group_measured_fraction_max 0.999
_diffrn_reflns_theta_full 25.242
_diffrn_reflns_theta_max 27.999
_diffrn_reflns_theta_min 2.798
_exptl_absorpt_coefficient_mu 0.072
_exptl_absorpt_correction_T_max 0.7461
_exptl_absorpt_correction_T_min 0.6969
_exptl_absorpt_correction_type none
_exptl_absorpt_process_details
;
SADABS-2016/2 (Bruker,2016/2) was used for absorption correction.
wR2(int) was 0.1518 before and 0.0674 after correction.
The Ratio of minimum to maximum transmission is 0.9341.
The \l/2 correction factor is Not present.
;
_exptl_crystal_colour 'yellowish yellow'
_exptl_crystal_colour_modifier yellowish
_exptl_crystal_colour_primary yellow
_exptl_crystal_density_diffrn 1.158
_exptl_crystal_description needle
_exptl_crystal_F_000 984
_exptl_crystal_size_max 0.25
_exptl_crystal_size_mid 0.23
_exptl_crystal_size_min 0.15
_refine_diff_density_max 0.250
_refine_diff_density_min -0.204
_refine_diff_density_rms 0.041
_refine_ls_abs_structure_details
;
 Flack x determined using 2214 quotients [(I+)-(I-)]/[(I+)+(I-)]
 (Parsons, Flack and Wagner, Acta Cryst. B69 (2013) 249-259).
;
_refine_ls_abs_structure_Flack 0.8(7)
_refine_ls_extinction_method none
_refine_ls_goodness_of_fit_ref 1.061
_refine_ls_hydrogen_treatment constr
_refine_ls_matrix_type full
_refine_ls_number_parameters 316
_refine_ls_number_reflns 6328
_refine_ls_number_restraints 0
_refine_ls_restrained_S_all 1.061
_refine_ls_R_factor_all 0.0500
_refine_ls_R_factor_gt 0.0412
_refine_ls_shift/su_max 0.000
_refine_ls_shift/su_mean 0.000
_refine_ls_structure_factor_coef Fsqd
_refine_ls_weighting_details 'w=1/[\s^2^(Fo^2^)+(0.0416P)^2^+0.4890P] where P=(Fo^2^+2Fc^2^)/3'
_refine_ls_weighting_scheme calc
_refine_ls_wR_factor_gt 0.0969
_refine_ls_wR_factor_ref 0.1034
_reflns_Friedel_coverage 0.780
_reflns_Friedel_fraction_full 1.000
_reflns_Friedel_fraction_max 1.000
_reflns_number_gt 5630
_reflns_number_total 6328
_reflns_threshold_expression 'I > 2\s(I)'
_cod_data_source_file d3cc04519f3.cif
_cod_data_source_block HL2_0m_a
_cod_original_cell_volume 2618.7(7)
_cod_database_code 7132273
_shelx_shelxl_version_number 2016/4
_shelx_space_group_comment
;
The symmetry employed for this shelxl refinement is uniquely defined
by the following loop, which should always be used as a source of
symmetry information in preference to the above space-group names.
They are only intended as comments.
;
_olex2_refinement_description
;
1. Fixed Uiso
 At 1.2 times of:
  All C(H) groups, All N(H) groups
 At 1.5 times of:
  All C(H,H,H) groups, All O(H) groups
2.a Ternary CH refined with riding coordinates:
 C15(H15)
2.b Aromatic/amide H refined with riding coordinates:
 N2(H2), C21(H21), C20(H20), C19(H19), C18(H18), C17(H17), C9(H9), C10(H10),
 C11(H11), C12(H12), C7(H7), C3(H3), C5(H5)
2.c Idealised Me refined as rotating group:
 C22(H22A,H22B,H22C), C24(H24A,H24B,H24C), C30(H30A,H30B,H30C), C25(H25A,H25B,
 H25C), C26(H26A,H26B,H26C), C29(H29A,H29B,H29C), C28(H28A,H28B,H28C)
2.d Idealised tetrahedral OH refined as rotating group with stretchable bonds:
 O1(H1)
;
_olex2_submission_special_instructions 'No special instructions were received'

loop_
_space_group_symop_operation_xyz
'x, y, z'
'-x+1/2, -y, z+1/2'
'-x, y+1/2, -z+1/2'
'x+1/2, -y+1/2, -z'

loop_
_atom_site_label
_atom_site_type_symbol
_atom_site_fract_x
_atom_site_fract_y
_atom_site_fract_z
_atom_site_U_iso_or_equiv
_atom_site_adp_type
_atom_site_occupancy
_atom_site_site_symmetry_order
_atom_site_calc_flag
_atom_site_refinement_flags_posn
_atom_site_refinement_flags_adp
_atom_site_refinement_flags_occupancy
_atom_site_disorder_assembly
_atom_site_disorder_group
O2_1 O 0.11250(14) 0.26418(11) 0.50674(7) 0.0220(3) Uani 1 1 d . . . . .
O1_1 O 0.37612(15) 0.17276(12) 0.69342(7) 0.0228(3) Uani 1 1 d . . . . .
H1_1 H 0.3507(9) 0.145(2) 0.6542(13) 0.034 Uiso 1 1 calc GR . . . .
N2_1 N 0.33267(17) 0.31580(13) 0.52240(8) 0.0201(4) Uani 1 1 d . . . . .
H2_1 H 0.419798 0.300175 0.516605 0.024 Uiso 1 1 calc R . . . .
N1_1 N 0.40718(17) 0.10214(13) 0.57558(8) 0.0180(3) Uani 1 1 d . . . . .
C16_1 C 0.3580(2) 0.50651(16) 0.51458(10) 0.0204(4) Uani 1 1 d . . . . .
C21_1 C 0.4878(2) 0.50232(18) 0.48677(12) 0.0281(5) Uani 1 1 d . . . . .
H21_1 H 0.539203 0.439692 0.488613 0.034 Uiso 1 1 calc R . . . .
C20_1 C 0.5431(3) 0.5884(2) 0.45640(13) 0.0344(5) Uani 1 1 d . . . . .
H20_1 H 0.631913 0.584276 0.437699 0.041 Uiso 1 1 calc R . . . .
C19_1 C 0.4701(3) 0.68000(19) 0.45315(12) 0.0336(5) Uani 1 1 d . . . . .
H19_1 H 0.508420 0.738798 0.432314 0.040 Uiso 1 1 calc R . . . .
C18_1 C 0.3404(3) 0.68585(18) 0.48045(12) 0.0321(5) Uani 1 1 d . . . . .
H18_1 H 0.289293 0.748529 0.478102 0.038 Uiso 1 1 calc R . . . .
C17_1 C 0.2858(2) 0.59981(17) 0.51118(11) 0.0260(5) Uani 1 1 d . . . . .
H17_1 H 0.197409 0.604532 0.530285 0.031 Uiso 1 1 calc R . . . .
C15_1 C 0.2980(2) 0.41583(17) 0.55162(10) 0.0214(4) Uani 1 1 d . . . . .
H15_1 H 0.195728 0.423002 0.550865 0.026 Uiso 1 1 calc R . . . .
C14_1 C 0.2375(2) 0.24760(16) 0.50426(9) 0.0172(4) Uani 1 1 d . . . . .
C13_1 C 0.2883(2) 0.14707(16) 0.47677(9) 0.0178(4) Uani 1 1 d . . . . .
C8_1 C 0.3672(2) 0.07612(15) 0.51193(9) 0.0183(4) Uani 1 1 d . . . . .
C9_1 C 0.4033(2) -0.01820(17) 0.48374(10) 0.0231(4) Uani 1 1 d . . . . .
H9_1 H 0.453459 -0.068097 0.507713 0.028 Uiso 1 1 calc R . . . .
C10_1 C 0.3663(3) -0.03969(17) 0.42089(10) 0.0267(5) Uani 1 1 d . . . . .
H10_1 H 0.391958 -0.103905 0.401988 0.032 Uiso 1 1 calc R . . . .
C11_1 C 0.2921(2) 0.03233(18) 0.38559(10) 0.0263(5) Uani 1 1 d . . . . .
H11_1 H 0.269016 0.018275 0.342243 0.032 Uiso 1 1 calc R . . . .
C12_1 C 0.2519(2) 0.12455(17) 0.41371(10) 0.0218(4) Uani 1 1 d . . . . .
H12_1 H 0.198981 0.172999 0.389875 0.026 Uiso 1 1 calc R . . . .
C22_1 C 0.3439(3) 0.41868(18) 0.62147(11) 0.0294(5) Uani 1 1 d . . . . .
H22A_1 H 0.443737 0.409795 0.623723 0.044 Uiso 1 1 calc GR . . . .
H22B_1 H 0.298817 0.362499 0.645131 0.044 Uiso 1 1 calc GR . . . .
H22C_1 H 0.318493 0.485583 0.640410 0.044 Uiso 1 1 calc GR . . . .
C7_1 C 0.5340(2) 0.08811(16) 0.59035(9) 0.0185(4) Uani 1 1 d . . . . .
H7_1 H 0.591548 0.053814 0.560326 0.022 Uiso 1 1 calc R . . . .
C6_1 C 0.5939(2) 0.12201(15) 0.65067(9) 0.0184(4) Uani 1 1 d . . . . .
C1_1 C 0.5148(2) 0.16913(15) 0.69938(9) 0.0182(4) Uani 1 1 d . . . . .
C2_1 C 0.5791(2) 0.21178(17) 0.75356(10) 0.0217(4) Uani 1 1 d . . . . .
C3_1 C 0.7221(2) 0.20413(18) 0.75644(10) 0.0247(5) Uani 1 1 d . . . . .
H3_1 H 0.767016 0.233272 0.792602 0.030 Uiso 1 1 calc R . . . .
C4_1 C 0.8038(2) 0.15649(18) 0.70974(10) 0.0246(5) Uani 1 1 d . . . . .
C5_1 C 0.7362(2) 0.11541(17) 0.65695(10) 0.0213(4) Uani 1 1 d . . . . .
H5_1 H 0.788040 0.082046 0.624379 0.026 Uiso 1 1 calc R . . . .
C23_1 C 0.4974(3) 0.26256(18) 0.80812(10) 0.0277(5) Uani 1 1 d . . . . .
C24_1 C 0.4056(3) 0.3507(2) 0.78353(12) 0.0361(6) Uani 1 1 d . . . . .
H24A_1 H 0.462508 0.403495 0.762627 0.054 Uiso 1 1 calc GR . . . .
H24B_1 H 0.356254 0.382020 0.819589 0.054 Uiso 1 1 calc GR . . . .
H24C_1 H 0.339280 0.322869 0.752665 0.054 Uiso 1 1 calc GR . . . .
C27_1 C 0.9607(2) 0.1514(2) 0.71492(12) 0.0326(5) Uani 1 1 d . . . . .
C30_1 C 1.0060(3) 0.0379(3) 0.71663(15) 0.0474(7) Uani 1 1 d . . . . .
H30A_1 H 0.975379 0.002863 0.677490 0.071 Uiso 1 1 calc GR . . . .
H30B_1 H 0.965257 0.003594 0.753981 0.071 Uiso 1 1 calc GR . . . .
H30C_1 H 1.106355 0.034380 0.719534 0.071 Uiso 1 1 calc GR . . . .
C25_1 C 0.4086(3) 0.1792(2) 0.84040(11) 0.0351(6) Uani 1 1 d . . . . .
H25A_1 H 0.347867 0.147458 0.808488 0.053 Uiso 1 1 calc GR . . . .
H25B_1 H 0.353065 0.211180 0.874228 0.053 Uiso 1 1 calc GR . . . .
H25C_1 H 0.467983 0.125808 0.859083 0.053 Uiso 1 1 calc GR . . . .
C26_1 C 0.5915(3) 0.3095(3) 0.85966(12) 0.0441(7) Uani 1 1 d . . . . .
H26A_1 H 0.649262 0.363426 0.840408 0.066 Uiso 1 1 calc GR . . . .
H26B_1 H 0.650050 0.254904 0.877693 0.066 Uiso 1 1 calc GR . . . .
H26C_1 H 0.535320 0.339991 0.893730 0.066 Uiso 1 1 calc GR . . . .
C29_1 C 1.0236(3) 0.2050(3) 0.65633(14) 0.0514(8) Uani 1 1 d . . . . .
H29A_1 H 0.990097 0.171449 0.617215 0.077 Uiso 1 1 calc GR . . . .
H29B_1 H 1.123889 0.199596 0.658230 0.077 Uiso 1 1 calc GR . . . .
H29C_1 H 0.996864 0.278379 0.656086 0.077 Uiso 1 1 calc GR . . . .
C28_1 C 1.0140(3) 0.2052(3) 0.77525(15) 0.0518(8) Uani 1 1 d . . . . .
H28A_1 H 1.114412 0.199903 0.776765 0.078 Uiso 1 1 calc GR . . . .
H28B_1 H 0.974620 0.171801 0.813186 0.078 Uiso 1 1 calc GR . . . .
H28C_1 H 0.987263 0.278561 0.774456 0.078 Uiso 1 1 calc GR . . . .

loop_
_atom_site_aniso_label
_atom_site_aniso_U_11
_atom_site_aniso_U_22
_atom_site_aniso_U_33
_atom_site_aniso_U_23
_atom_site_aniso_U_13
_atom_site_aniso_U_12
O2_1 0.0145(6) 0.0220(7) 0.0294(7) 0.0006(6) -0.0015(6) -0.0003(6)
O1_1 0.0164(7) 0.0291(8) 0.0230(7) -0.0036(6) 0.0000(6) 0.0019(6)
N2_1 0.0146(8) 0.0177(8) 0.0281(9) -0.0023(7) -0.0016(7) 0.0011(7)
N1_1 0.0192(8) 0.0162(8) 0.0185(8) 0.0002(7) -0.0012(6) -0.0007(7)
C16_1 0.0203(10) 0.0184(10) 0.0225(9) -0.0001(8) -0.0059(8) -0.0009(8)
C21_1 0.0228(11) 0.0257(11) 0.0357(11) 0.0062(10) 0.0000(10) 0.0033(9)
C20_1 0.0282(12) 0.0350(13) 0.0401(13) 0.0087(11) 0.0027(10) -0.0011(10)
C19_1 0.0397(14) 0.0261(12) 0.0351(12) 0.0097(10) -0.0048(11) -0.0073(11)
C18_1 0.0378(13) 0.0193(11) 0.0392(13) 0.0040(10) -0.0073(11) 0.0033(10)
C17_1 0.0249(10) 0.0214(11) 0.0315(11) -0.0019(9) -0.0040(9) 0.0025(9)
C15_1 0.0192(10) 0.0185(10) 0.0265(10) -0.0011(8) -0.0011(8) 0.0006(8)
C14_1 0.0175(9) 0.0176(9) 0.0166(8) 0.0033(7) -0.0019(7) -0.0011(7)
C13_1 0.0149(9) 0.0183(10) 0.0201(9) 0.0005(8) 0.0001(7) -0.0031(7)
C8_1 0.0172(9) 0.0185(9) 0.0192(9) 0.0007(7) 0.0012(8) -0.0024(7)
C9_1 0.0267(11) 0.0198(10) 0.0229(10) 0.0006(8) 0.0001(9) 0.0014(8)
C10_1 0.0348(13) 0.0207(10) 0.0247(10) -0.0038(8) 0.0006(10) 0.0030(9)
C11_1 0.0336(12) 0.0262(11) 0.0191(9) -0.0013(8) -0.0033(9) -0.0025(9)
C12_1 0.0223(10) 0.0227(10) 0.0204(9) 0.0008(8) -0.0022(8) -0.0008(8)
C22_1 0.0400(14) 0.0228(11) 0.0253(10) -0.0008(9) -0.0004(10) -0.0040(10)
C7_1 0.0193(10) 0.0166(9) 0.0196(9) 0.0010(8) 0.0020(7) 0.0005(8)
C6_1 0.0189(10) 0.0180(9) 0.0185(9) 0.0023(7) -0.0011(7) -0.0006(8)
C1_1 0.0176(9) 0.0165(9) 0.0205(9) 0.0021(8) 0.0005(7) -0.0004(7)
C2_1 0.0252(11) 0.0207(10) 0.0194(9) 0.0021(8) -0.0001(8) -0.0002(8)
C3_1 0.0262(11) 0.0272(11) 0.0208(9) 0.0038(9) -0.0051(8) -0.0046(9)
C4_1 0.0196(10) 0.0289(11) 0.0254(10) 0.0088(9) -0.0026(8) -0.0009(9)
C5_1 0.0182(10) 0.0246(11) 0.0212(9) 0.0040(8) 0.0017(8) 0.0030(8)
C23_1 0.0355(12) 0.0279(11) 0.0198(9) -0.0046(9) -0.0018(9) 0.0026(10)
C24_1 0.0521(16) 0.0283(12) 0.0279(11) -0.0065(10) -0.0018(11) 0.0111(12)
C27_1 0.0178(10) 0.0488(15) 0.0311(11) 0.0094(11) -0.0058(9) -0.0013(10)
C30_1 0.0284(13) 0.0610(19) 0.0529(16) 0.0071(14) -0.0059(13) 0.0120(13)
C25_1 0.0396(14) 0.0398(14) 0.0259(11) 0.0037(10) 0.0100(10) 0.0080(11)
C26_1 0.0516(17) 0.0535(17) 0.0272(12) -0.0149(12) -0.0095(12) 0.0053(14)
C29_1 0.0177(12) 0.084(2) 0.0522(16) 0.0263(16) -0.0031(11) -0.0049(13)
C28_1 0.0288(14) 0.074(2) 0.0520(16) 0.0027(16) -0.0173(13) -0.0079(14)

loop_
_atom_type_symbol
_atom_type_description
_atom_type_scat_dispersion_real
_atom_type_scat_dispersion_imag
_atom_type_scat_source
C C 0.0033 0.0016 'International Tables Vol C Tables 4.2.6.8 and 6.1.1.4'
H H 0.0000 0.0000 'International Tables Vol C Tables 4.2.6.8 and 6.1.1.4'
N N 0.0061 0.0033 'International Tables Vol C Tables 4.2.6.8 and 6.1.1.4'
O O 0.0106 0.0060 'International Tables Vol C Tables 4.2.6.8 and 6.1.1.4'

loop_
_geom_angle_atom_site_label_1
_geom_angle_atom_site_label_2
_geom_angle_atom_site_label_3
_geom_angle
_geom_angle_site_symmetry_1
_geom_angle_site_symmetry_3
_geom_angle_publ_flag
C1_1 O1_1 H1_1 109.5 . . ?
C15_1 N2_1 H2_1 118.7 . . ?
C14_1 N2_1 H2_1 118.7 . . ?
C14_1 N2_1 C15_1 122.57(17) . . ?
C7_1 N1_1 C8_1 116.92(17) . . ?
C21_1 C16_1 C17_1 118.0(2) . . ?
C21_1 C16_1 C15_1 122.16(19) . . ?
C17_1 C16_1 C15_1 119.7(2) . . ?
C16_1 C21_1 H21_1 119.6 . . ?
C20_1 C21_1 C16_1 120.8(2) . . ?
C20_1 C21_1 H21_1 119.6 . . ?
C21_1 C20_1 H20_1 119.8 . . ?
C19_1 C20_1 C21_1 120.5(2) . . ?
C19_1 C20_1 H20_1 119.8 . . ?
C20_1 C19_1 H19_1 120.2 . . ?
C20_1 C19_1 C18_1 119.7(2) . . ?
C18_1 C19_1 H19_1 120.2 . . ?
C19_1 C18_1 H18_1 120.1 . . ?
C17_1 C18_1 C19_1 119.7(2) . . ?
C17_1 C18_1 H18_1 120.1 . . ?
C16_1 C17_1 H17_1 119.4 . . ?
C18_1 C17_1 C16_1 121.3(2) . . ?
C18_1 C17_1 H17_1 119.4 . . ?
N2_1 C15_1 C16_1 112.09(17) . . ?
N2_1 C15_1 H15_1 107.7 . . ?
N2_1 C15_1 C22_1 110.60(18) . . ?
C16_1 C15_1 H15_1 107.7 . . ?
C16_1 C15_1 C22_1 110.85(18) . . ?
C22_1 C15_1 H15_1 107.7 . . ?
O2_1 C14_1 N2_1 123.97(19) . . ?
O2_1 C14_1 C13_1 119.31(18) . . ?
N2_1 C14_1 C13_1 116.67(17) . . ?
C8_1 C13_1 C14_1 122.90(18) . . ?
C12_1 C13_1 C14_1 117.21(18) . . ?
C12_1 C13_1 C8_1 119.89(19) . . ?
C13_1 C8_1 N1_1 119.00(18) . . ?
C9_1 C8_1 N1_1 122.00(18) . . ?
C9_1 C8_1 C13_1 119.00(19) . . ?
C8_1 C9_1 H9_1 119.8 . . ?
C10_1 C9_1 C8_1 120.5(2) . . ?
C10_1 C9_1 H9_1 119.8 . . ?
C9_1 C10_1 H10_1 119.9 . . ?
C11_1 C10_1 C9_1 120.2(2) . . ?
C11_1 C10_1 H10_1 119.9 . . ?
C10_1 C11_1 H11_1 120.1 . . ?
C12_1 C11_1 C10_1 119.8(2) . . ?
C12_1 C11_1 H11_1 120.1 . . ?
C13_1 C12_1 H12_1 119.7 . . ?
C11_1 C12_1 C13_1 120.6(2) . . ?
C11_1 C12_1 H12_1 119.7 . . ?
C15_1 C22_1 H22A_1 109.5 . . ?
C15_1 C22_1 H22B_1 109.5 . . ?
C15_1 C22_1 H22C_1 109.5 . . ?
H22A_1 C22_1 H22B_1 109.5 . . ?
H22A_1 C22_1 H22C_1 109.5 . . ?
H22B_1 C22_1 H22C_1 109.5 . . ?
N1_1 C7_1 H7_1 118.3 . . ?
N1_1 C7_1 C6_1 123.42(19) . . ?
C6_1 C7_1 H7_1 118.3 . . ?
C1_1 C6_1 C7_1 122.23(18) . . ?
C5_1 C6_1 C7_1 117.50(18) . . ?
C5_1 C6_1 C1_1 120.01(18) . . ?
O1_1 C1_1 C6_1 119.42(17) . . ?
O1_1 C1_1 C2_1 120.26(18) . . ?
C2_1 C1_1 C6_1 120.32(18) . . ?
C1_1 C2_1 C23_1 122.23(19) . . ?
C3_1 C2_1 C1_1 116.82(19) . . ?
C3_1 C2_1 C23_1 120.94(19) . . ?
C2_1 C3_1 H3_1 117.7 . . ?
C2_1 C3_1 C4_1 124.6(2) . . ?
C4_1 C3_1 H3_1 117.7 . . ?
C3_1 C4_1 C27_1 122.4(2) . . ?
C5_1 C4_1 C3_1 116.8(2) . . ?
C5_1 C4_1 C27_1 120.8(2) . . ?
C6_1 C5_1 H5_1 119.2 . . ?
C4_1 C5_1 C6_1 121.5(2) . . ?
C4_1 C5_1 H5_1 119.2 . . ?
C2_1 C23_1 C26_1 112.2(2) . . ?
C24_1 C23_1 C2_1 111.65(18) . . ?
C24_1 C23_1 C25_1 109.6(2) . . ?
C24_1 C23_1 C26_1 106.9(2) . . ?
C25_1 C23_1 C2_1 108.64(19) . . ?
C25_1 C23_1 C26_1 107.7(2) . . ?
C23_1 C24_1 H24A_1 109.5 . . ?
C23_1 C24_1 H24B_1 109.5 . . ?
C23_1 C24_1 H24C_1 109.5 . . ?
H24A_1 C24_1 H24B_1 109.5 . . ?
H24A_1 C24_1 H24C_1 109.5 . . ?
H24B_1 C24_1 H24C_1 109.5 . . ?
C4_1 C27_1 C29_1 108.79(19) . . ?
C30_1 C27_1 C4_1 109.3(2) . . ?
C30_1 C27_1 C29_1 109.6(3) . . ?
C30_1 C27_1 C28_1 108.5(2) . . ?
C28_1 C27_1 C4_1 112.1(2) . . ?
C28_1 C27_1 C29_1 108.5(2) . . ?
C27_1 C30_1 H30A_1 109.5 . . ?
C27_1 C30_1 H30B_1 109.5 . . ?
C27_1 C30_1 H30C_1 109.5 . . ?
H30A_1 C30_1 H30B_1 109.5 . . ?
H30A_1 C30_1 H30C_1 109.5 . . ?
H30B_1 C30_1 H30C_1 109.5 . . ?
C23_1 C25_1 H25A_1 109.5 . . ?
C23_1 C25_1 H25B_1 109.5 . . ?
C23_1 C25_1 H25C_1 109.5 . . ?
H25A_1 C25_1 H25B_1 109.5 . . ?
H25A_1 C25_1 H25C_1 109.5 . . ?
H25B_1 C25_1 H25C_1 109.5 . . ?
C23_1 C26_1 H26A_1 109.5 . . ?
C23_1 C26_1 H26B_1 109.5 . . ?
C23_1 C26_1 H26C_1 109.5 . . ?
H26A_1 C26_1 H26B_1 109.5 . . ?
H26A_1 C26_1 H26C_1 109.5 . . ?
H26B_1 C26_1 H26C_1 109.5 . . ?
C27_1 C29_1 H29A_1 109.5 . . ?
C27_1 C29_1 H29B_1 109.5 . . ?
C27_1 C29_1 H29C_1 109.5 . . ?
H29A_1 C29_1 H29B_1 109.5 . . ?
H29A_1 C29_1 H29C_1 109.5 . . ?
H29B_1 C29_1 H29C_1 109.5 . . ?
C27_1 C28_1 H28A_1 109.5 . . ?
C27_1 C28_1 H28B_1 109.5 . . ?
C27_1 C28_1 H28C_1 109.5 . . ?
H28A_1 C28_1 H28B_1 109.5 . . ?
H28A_1 C28_1 H28C_1 109.5 . . ?
H28B_1 C28_1 H28C_1 109.5 . . ?

loop_
_geom_bond_atom_site_label_1
_geom_bond_atom_site_label_2
_geom_bond_distance
_geom_bond_site_symmetry_2
_geom_bond_publ_flag
O2_1 C14_1 1.236(2) . ?
O1_1 H1_1 0.93(3) . ?
O1_1 C1_1 1.357(2) . ?
N2_1 H2_1 0.8800 . ?
N2_1 C15_1 1.465(3) . ?
N2_1 C14_1 1.332(3) . ?
N1_1 C8_1 1.425(2) . ?
N1_1 C7_1 1.285(3) . ?
C16_1 C21_1 1.392(3) . ?
C16_1 C17_1 1.395(3) . ?
C16_1 C15_1 1.518(3) . ?
C21_1 H21_1 0.9500 . ?
C21_1 C20_1 1.386(3) . ?
C20_1 H20_1 0.9500 . ?
C20_1 C19_1 1.379(4) . ?
C19_1 H19_1 0.9500 . ?
C19_1 C18_1 1.387(4) . ?
C18_1 H18_1 0.9500 . ?
C18_1 C17_1 1.387(3) . ?
C17_1 H17_1 0.9500 . ?
C15_1 H15_1 1.0000 . ?
C15_1 C22_1 1.526(3) . ?
C14_1 C13_1 1.501(3) . ?
C13_1 C8_1 1.402(3) . ?
C13_1 C12_1 1.394(3) . ?
C8_1 C9_1 1.395(3) . ?
C9_1 H9_1 0.9500 . ?
C9_1 C10_1 1.389(3) . ?
C10_1 H10_1 0.9500 . ?
C10_1 C11_1 1.388(3) . ?
C11_1 H11_1 0.9500 . ?
C11_1 C12_1 1.382(3) . ?
C12_1 H12_1 0.9500 . ?
C22_1 H22A_1 0.9800 . ?
C22_1 H22B_1 0.9800 . ?
C22_1 H22C_1 0.9800 . ?
C7_1 H7_1 0.9500 . ?
C7_1 C6_1 1.456(3) . ?
C6_1 C1_1 1.413(3) . ?
C6_1 C5_1 1.393(3) . ?
C1_1 C2_1 1.405(3) . ?
C2_1 C3_1 1.396(3) . ?
C2_1 C23_1 1.536(3) . ?
C3_1 H3_1 0.9500 . ?
C3_1 C4_1 1.400(3) . ?
C4_1 C5_1 1.389(3) . ?
C4_1 C27_1 1.532(3) . ?
C5_1 H5_1 0.9500 . ?
C23_1 C24_1 1.534(3) . ?
C23_1 C25_1 1.535(3) . ?
C23_1 C26_1 1.537(3) . ?
C24_1 H24A_1 0.9800 . ?
C24_1 H24B_1 0.9800 . ?
C24_1 H24C_1 0.9800 . ?
C27_1 C30_1 1.527(4) . ?
C27_1 C29_1 1.533(4) . ?
C27_1 C28_1 1.529(4) . ?
C30_1 H30A_1 0.9800 . ?
C30_1 H30B_1 0.9800 . ?
C30_1 H30C_1 0.9800 . ?
C25_1 H25A_1 0.9800 . ?
C25_1 H25B_1 0.9800 . ?
C25_1 H25C_1 0.9800 . ?
C26_1 H26A_1 0.9800 . ?
C26_1 H26B_1 0.9800 . ?
C26_1 H26C_1 0.9800 . ?
C29_1 H29A_1 0.9800 . ?
C29_1 H29B_1 0.9800 . ?
C29_1 H29C_1 0.9800 . ?
C28_1 H28A_1 0.9800 . ?
C28_1 H28B_1 0.9800 . ?
C28_1 H28C_1 0.9800 . ?

loop_
_geom_torsion_atom_site_label_1
_geom_torsion_atom_site_label_2
_geom_torsion_atom_site_label_3
_geom_torsion_atom_site_label_4
_geom_torsion
_geom_torsion_site_symmetry_1
_geom_torsion_site_symmetry_2
_geom_torsion_site_symmetry_3
_geom_torsion_site_symmetry_4
_geom_torsion_publ_flag
O2_1 C14_1 C13_1 C8_1 -119.9(2) . . . . ?
O2_1 C14_1 C13_1 C12_1 59.1(3) . . . . ?
O1_1 C1_1 C2_1 C3_1 179.43(19) . . . . ?
O1_1 C1_1 C2_1 C23_1 0.7(3) . . . . ?
N2_1 C14_1 C13_1 C8_1 62.7(3) . . . . ?
N2_1 C14_1 C13_1 C12_1 -118.4(2) . . . . ?
N1_1 C8_1 C9_1 C10_1 -178.0(2) . . . . ?
N1_1 C7_1 C6_1 C1_1 3.1(3) . . . . ?
N1_1 C7_1 C6_1 C5_1 -171.0(2) . . . . ?
C16_1 C21_1 C20_1 C19_1 -0.1(4) . . . . ?
C21_1 C16_1 C17_1 C18_1 0.7(3) . . . . ?
C21_1 C16_1 C15_1 N2_1 -38.1(3) . . . . ?
C21_1 C16_1 C15_1 C22_1 86.0(2) . . . . ?
C21_1 C20_1 C19_1 C18_1 0.0(4) . . . . ?
C20_1 C19_1 C18_1 C17_1 0.5(4) . . . . ?
C19_1 C18_1 C17_1 C16_1 -0.8(4) . . . . ?
C17_1 C16_1 C21_1 C20_1 -0.2(3) . . . . ?
C17_1 C16_1 C15_1 N2_1 145.93(19) . . . . ?
C17_1 C16_1 C15_1 C22_1 -89.9(2) . . . . ?
C15_1 N2_1 C14_1 O2_1 4.4(3) . . . . ?
C15_1 N2_1 C14_1 C13_1 -178.29(17) . . . . ?
C15_1 C16_1 C21_1 C20_1 -176.3(2) . . . . ?
C15_1 C16_1 C17_1 C18_1 176.8(2) . . . . ?
C14_1 N2_1 C15_1 C16_1 -123.2(2) . . . . ?
C14_1 N2_1 C15_1 C22_1 112.5(2) . . . . ?
C14_1 C13_1 C8_1 N1_1 -3.1(3) . . . . ?
C14_1 C13_1 C8_1 C9_1 176.28(18) . . . . ?
C14_1 C13_1 C12_1 C11_1 -178.47(19) . . . . ?
C13_1 C8_1 C9_1 C10_1 2.6(3) . . . . ?
C8_1 N1_1 C7_1 C6_1 172.61(18) . . . . ?
C8_1 C13_1 C12_1 C11_1 0.5(3) . . . . ?
C8_1 C9_1 C10_1 C11_1 -0.5(3) . . . . ?
C9_1 C10_1 C11_1 C12_1 -1.7(4) . . . . ?
C10_1 C11_1 C12_1 C13_1 1.7(3) . . . . ?
C12_1 C13_1 C8_1 N1_1 177.94(18) . . . . ?
C12_1 C13_1 C8_1 C9_1 -2.6(3) . . . . ?
C7_1 N1_1 C8_1 C13_1 -132.3(2) . . . . ?
C7_1 N1_1 C8_1 C9_1 48.3(3) . . . . ?
C7_1 C6_1 C1_1 O1_1 7.6(3) . . . . ?
C7_1 C6_1 C1_1 C2_1 -172.41(19) . . . . ?
C7_1 C6_1 C5_1 C4_1 172.73(19) . . . . ?
C6_1 C1_1 C2_1 C3_1 -0.5(3) . . . . ?
C6_1 C1_1 C2_1 C23_1 -179.22(19) . . . . ?
C1_1 C6_1 C5_1 C4_1 -1.5(3) . . . . ?
C1_1 C2_1 C3_1 C4_1 -0.6(3) . . . . ?
C1_1 C2_1 C23_1 C24_1 -56.3(3) . . . . ?
C1_1 C2_1 C23_1 C25_1 64.8(3) . . . . ?
C1_1 C2_1 C23_1 C26_1 -176.3(2) . . . . ?
C2_1 C3_1 C4_1 C5_1 0.7(3) . . . . ?
C2_1 C3_1 C4_1 C27_1 179.3(2) . . . . ?
C3_1 C2_1 C23_1 C24_1 125.1(2) . . . . ?
C3_1 C2_1 C23_1 C25_1 -113.9(2) . . . . ?
C3_1 C2_1 C23_1 C26_1 5.1(3) . . . . ?
C3_1 C4_1 C5_1 C6_1 0.4(3) . . . . ?
C3_1 C4_1 C27_1 C30_1 119.3(3) . . . . ?
C3_1 C4_1 C27_1 C29_1 -121.1(3) . . . . ?
C3_1 C4_1 C27_1 C28_1 -1.1(3) . . . . ?
C5_1 C6_1 C1_1 O1_1 -178.37(18) . . . . ?
C5_1 C6_1 C1_1 C2_1 1.6(3) . . . . ?
C5_1 C4_1 C27_1 C30_1 -62.2(3) . . . . ?
C5_1 C4_1 C27_1 C29_1 57.5(3) . . . . ?
C5_1 C4_1 C27_1 C28_1 177.5(2) . . . . ?
C23_1 C2_1 C3_1 C4_1 178.1(2) . . . . ?
C27_1 C4_1 C5_1 C6_1 -178.2(2) . . . . ?
